data_7240734
loop_
_publ_author_name
'Mathpati, Ramling S.'
'Dharavath, Srinivas'
'Kumar, Nikhil'
'Ghule, Vikas'
'Paul, Avijit Kumar'
'TITTAL, RAM KUMAR'

_publ_section_title
;
 Design, synthesis and investigations of a series of energetic salts
 through the variation of amines and concentration of picrate-anion
;
_journal_name_full CrystEngComm
_journal_paper_doi 10.1039/D0CE00772B
_journal_year 2020
_chemical_formula_sum 'C24 H31 N13 O23'
_chemical_formula_weight 869.62
_chemical_name_common 'triamine picric acid salt, 1:3'
_space_group_IT_number 14
_space_group_name_Hall '-P 2yn'
_space_group_name_H-M_alt 'P 1 21/n 1'
_symmetry_cell_setting monoclinic
_symmetry_space_group_name_H-M 'P 1 21/n 1'
_atom_sites_solution_hydrogens geom
_atom_sites_solution_primary direct
_atom_sites_solution_secondary difmap
_audit_creation_method SHELXL-97
_audit_update_record
;
2019-12-19 deposited with the CCDC.	2020-06-15 downloaded from the CCDC.
;
_cell_angle_alpha 90.00
_cell_angle_beta 106.6560(10)
_cell_angle_gamma 90.00
_cell_formula_units_Z 4
_cell_length_a 14.1276(6)
_cell_length_b 10.6978(5)
_cell_length_c 24.1392(11)
_cell_measurement_reflns_used 6153
_cell_measurement_temperature 296(2)
_cell_measurement_theta_max 25.00
_cell_measurement_theta_min 1.51
_cell_volume 3495.2(3)
_computing_structure_refinement 'SHELXL-97 (Sheldrick, 2008)'
_diffrn_ambient_temperature 296(2)
_diffrn_measured_fraction_theta_full 0.998
_diffrn_measured_fraction_theta_max 0.998
_diffrn_measurement_device_type 'Bruker SMART CCD area detector'
_diffrn_measurement_method '\f and \w scans'
_diffrn_radiation_monochromator graphite
_diffrn_radiation_source 'fine-focus sealed tube'
_diffrn_radiation_type MoK\a
_diffrn_radiation_wavelength 0.71073
_diffrn_reflns_av_R_equivalents 0.0356
_diffrn_reflns_av_sigmaI/netI 0.0249
_diffrn_reflns_limit_h_max 16
_diffrn_reflns_limit_h_min -16
_diffrn_reflns_limit_k_max 12
_diffrn_reflns_limit_k_min -12
_diffrn_reflns_limit_l_max 28
_diffrn_reflns_limit_l_min -28
_diffrn_reflns_number 35849
_diffrn_reflns_theta_full 25.00
_diffrn_reflns_theta_max 25.00
_diffrn_reflns_theta_min 1.51
_exptl_absorpt_coefficient_mu 0.149
_exptl_absorpt_correction_T_max 0.9795
_exptl_absorpt_correction_T_min 0.9652
_exptl_absorpt_correction_type multi-scan
_exptl_absorpt_process_details '(SADABS; Sheldrick, 1996)'
_exptl_crystal_colour Yellow
_exptl_crystal_density_diffrn 1.653
_exptl_crystal_density_meas ?
_exptl_crystal_density_method 'not measured'
_exptl_crystal_description 'Block type'
_exptl_crystal_F_000 1800
_exptl_crystal_size_max 0.24
_exptl_crystal_size_mid 0.17
_exptl_crystal_size_min 0.14
_refine_diff_density_max 0.500
_refine_diff_density_min -0.328
_refine_diff_density_rms 0.089
_refine_ls_extinction_method none
_refine_ls_goodness_of_fit_ref 1.124
_refine_ls_hydrogen_treatment mixed
_refine_ls_matrix_type full
_refine_ls_number_parameters 557
_refine_ls_number_reflns 6153
_refine_ls_number_restraints 4
_refine_ls_restrained_S_all 1.124
_refine_ls_R_factor_all 0.0685
_refine_ls_R_factor_gt 0.0495
_refine_ls_shift/su_max 0.001
_refine_ls_shift/su_mean 0.000
_refine_ls_structure_factor_coef Fsqd
_refine_ls_weighting_details 'calc w=1/[\s^2^(Fo^2^)+(0.1002P)^2^+0.9105P] where P=(Fo^2^+2Fc^2^)/3'
_refine_ls_weighting_scheme calc
_refine_ls_wR_factor_gt 0.1475
_refine_ls_wR_factor_ref 0.1682
_reflns_number_gt 4813
_reflns_number_total 6153
_reflns_threshold_expression >2\s(I)
_cod_data_source_file d0ce00772b2.cif
_cod_data_source_block Salt-7b
_cod_depositor_comments
;
The following automatic conversions were performed:

data item '_symmetry_cell_setting' value 'Monoclinic' was changed to
'monoclinic' in accordance with the
/home/data/users/saulius/crontab/automatic-downloads/rss-feeds/RSC/lib/dictionaries/cif_core.dic
dictionary named 'cif_core.dic' version 2.4.2 last updated on
2011-04-26.

data item '_exptl_crystal_density_meas' value 'not measured' was
changed to '?' -- the value is perceived as not measured.

Automatic conversion script
Id: cif_fix_values 7556 2019-12-06 15:28:31Z antanas 
;
_cod_original_sg_symbol_H-M 'P 21/n'
_cod_database_code 7240734

loop_
_symmetry_equiv_pos_as_xyz
'x, y, z'
'-x+1/2, y+1/2, -z+1/2'
'-x, -y, -z'
'x-1/2, -y-1/2, z-1/2'

loop_
_atom_site_label
_atom_site_type_symbol
_atom_site_fract_x
_atom_site_fract_y
_atom_site_fract_z
_atom_site_U_iso_or_equiv
_atom_site_adp_type
_atom_site_occupancy
_atom_site_symmetry_multiplicity
_atom_site_calc_flag
_atom_site_refinement_flags
_atom_site_disorder_assembly
_atom_site_disorder_group
O1 O 0.58874(12) 0.12317(16) 1.18031(6) 0.0398(4) Uani 1 1 d . . .
O22 O 0.79913(14) 0.27256(17) 0.73772(8) 0.0450(4) Uani 1 1 d D . .
O8 O 0.80503(14) 0.15644(16) 0.83937(7) 0.0457(4) Uani 1 1 d . . .
N10 N 0.27016(13) 0.43836(18) 0.77555(8) 0.0351(4) Uani 1 1 d . . .
H10A H 0.2476 0.4429 0.8063 0.053 Uiso 1 1 calc R . .
H10B H 0.2247 0.4030 0.7464 0.053 Uiso 1 1 calc R . .
H10C H 0.2833 0.5149 0.7654 0.053 Uiso 1 1 calc R . .
O15 O 1.15378(12) 0.35374(17) 0.84666(7) 0.0448(4) Uani 1 1 d . . .
N11 N 0.52331(14) -0.06901(17) 0.74066(8) 0.0348(4) Uani 1 1 d . . .
H11A H 0.5638 -0.1159 0.7272 0.052 Uiso 1 1 calc R . .
H11B H 0.4610 -0.0881 0.7221 0.052 Uiso 1 1 calc R . .
H11C H 0.5343 -0.0833 0.7783 0.052 Uiso 1 1 calc R . .
O6 O 0.45036(16) 0.2912(2) 1.18067(8) 0.0623(6) Uani 1 1 d . . .
O23 O 0.67115(17) 0.32583(19) 1.24813(9) 0.0572(5) Uani 1 1 d D . .
N13 N 0.48942(13) 0.27909(17) 0.74411(8) 0.0338(4) Uani 1 1 d . . .
O3 O 0.67935(16) -0.0966(2) 1.06627(8) 0.0606(6) Uani 1 1 d . . .
N4 N 0.70876(15) -0.00835(19) 0.90159(9) 0.0407(5) Uani 1 1 d . . .
O20 O 1.2816(2) 0.5362(2) 0.88757(9) 0.0767(7) Uani 1 1 d . . .
N1 N 0.66645(15) -0.0281(2) 1.10383(9) 0.0409(5) Uani 1 1 d . . .
N3 N 0.46146(15) 0.33248(19) 1.13573(9) 0.0413(5) Uani 1 1 d . . .
O9 O 0.6831(2) -0.0212(3) 0.84958(8) 0.0892(9) Uani 1 1 d . . .
O13 O 0.8514(2) 0.4017(2) 0.84142(10) 0.0795(7) Uani 1 1 d . . .
O5 O 0.4564(2) 0.3464(2) 0.93166(9) 0.0845(8) Uani 1 1 d . . .
O10 O 0.68246(16) -0.07999(19) 0.93360(9) 0.0615(6) Uani 1 1 d . . .
O2 O 0.70739(19) -0.0448(2) 1.15499(8) 0.0754(7) Uani 1 1 d . . .
C1 C 0.56785(15) 0.1496(2) 1.12702(9) 0.0318(5) Uani 1 1 d . . .
O4 O 0.53592(18) 0.1846(3) 0.91597(8) 0.0773(7) Uani 1 1 d . . .
O14 O 0.95681(17) 0.4576(2) 0.92077(11) 0.0772(7) Uani 1 1 d . . .
C8 C 0.77367(16) 0.0948(2) 0.92718(9) 0.0321(5) Uani 1 1 d . . .
O7 O 0.4338(2) 0.4369(2) 1.11828(10) 0.0797(7) Uani 1 1 d . . .
C7 C 0.81120(16) 0.1783(2) 0.89139(9) 0.0324(5) Uani 1 1 d . . .
C10 C 0.84815(18) 0.2087(2) 1.01321(10) 0.0398(6) Uani 1 1 d . . .
O11 O 0.8296(2) 0.1487(3) 1.10063(9) 0.0899(9) Uani 1 1 d . . .
C21 C 0.57810(16) 0.3312(2) 0.78524(9) 0.0343(5) Uani 1 1 d . . .
H21A H 0.6300 0.2688 0.7941 0.041 Uiso 1 1 calc R . .
H21B H 0.5634 0.3530 0.8209 0.041 Uiso 1 1 calc R . .
N7 N 1.05149(15) 0.1439(2) 0.87754(10) 0.0479(5) Uani 1 1 d . . .
O18 O 1.11942(19) 0.1895(3) 1.08781(10) 0.0820(7) Uani 1 1 d . . .
O12 O 0.9153(2) 0.3138(3) 1.09835(9) 0.0916(9) Uani 1 1 d . . .
C2 C 0.50687(16) 0.2548(2) 1.10095(10) 0.0333(5) Uani 1 1 d . . .
N12 N 0.62735(17) 0.4168(2) 0.70324(9) 0.0466(5) Uani 1 1 d . . .
H12A H 0.6483 0.4847 0.6890 0.070 Uiso 1 1 calc R . .
H12B H 0.5701 0.3919 0.6792 0.070 Uiso 1 1 calc R . .
H12C H 0.6719 0.3561 0.7071 0.070 Uiso 1 1 calc R . .
C12 C 0.85987(16) 0.2859(2) 0.92346(10) 0.0355(5) Uani 1 1 d . . .
C3 C 0.48805(17) 0.2892(2) 1.04419(10) 0.0379(5) Uani 1 1 d . . .
H3 H 0.4517 0.3609 1.0304 0.045 Uiso 1 1 calc R . .
C18 C 1.21665(17) 0.4105(2) 0.94627(10) 0.0372(5) Uani 1 1 d . . .
C15 C 1.11289(18) 0.2145(2) 0.97534(11) 0.0426(6) Uani 1 1 d . . .
H15 H 1.0794 0.1477 0.9856 0.051 Uiso 1 1 calc R . .
C9 C 0.79397(17) 0.1076(2) 0.98593(10) 0.0371(5) Uani 1 1 d . . .
H9 H 0.7713 0.0483 1.0073 0.045 Uiso 1 1 calc R . .
C16 C 1.16593(18) 0.2952(3) 1.01698(10) 0.0432(6) Uani 1 1 d . . .
C20 C 0.36216(17) 0.3617(2) 0.78986(10) 0.0382(5) Uani 1 1 d . . .
H20A H 0.3485 0.2783 0.8013 0.046 Uiso 1 1 calc R . .
H20B H 0.4119 0.3994 0.8218 0.046 Uiso 1 1 calc R . .
C17 C 1.21848(19) 0.3930(2) 1.00277(11) 0.0428(6) Uani 1 1 d . . .
H17 H 1.2548 0.4466 1.0314 0.051 Uiso 1 1 calc R . .
C042 C 0.54137(18) 0.0656(2) 0.73129(11) 0.0383(5) Uani 1 1 d . . .
H04A H 0.5304 0.0810 0.6903 0.046 Uiso 1 1 calc R . .
H04B H 0.6095 0.0862 0.7511 0.046 Uiso 1 1 calc R . .
O21 O 1.3130(2) 0.5836(2) 0.97622(10) 0.0861(8) Uani 1 1 d . . .
N5 N 0.86624(19) 0.2239(3) 1.07498(10) 0.0594(7) Uani 1 1 d . . .
C19 C 0.39967(17) 0.3546(2) 0.73697(10) 0.0364(5) Uani 1 1 d . . .
H19A H 0.3477 0.3203 0.7051 0.044 Uiso 1 1 calc R . .
H19B H 0.4129 0.4389 0.7263 0.044 Uiso 1 1 calc R . .
C6 C 0.60255(16) 0.0802(2) 1.08569(9) 0.0337(5) Uani 1 1 d . . .
C22 C 0.61363(18) 0.4463(2) 0.76066(10) 0.0397(6) Uani 1 1 d . . .
H22A H 0.5657 0.5130 0.7566 0.048 Uiso 1 1 calc R . .
H22B H 0.6757 0.4744 0.7868 0.048 Uiso 1 1 calc R . .
C4 C 0.52388(18) 0.2157(2) 1.00809(10) 0.0407(6) Uani 1 1 d . . .
N9 N 1.27387(16) 0.5167(2) 0.93569(10) 0.0485(5) Uani 1 1 d . . .
N6 N 0.89288(17) 0.3874(2) 0.89344(10) 0.0477(5) Uani 1 1 d . . .
O16 O 1.0298(2) 0.1655(2) 0.82595(10) 0.0834(8) Uani 1 1 d . . .
O19 O 1.2181(2) 0.3470(3) 1.11374(9) 0.0810(7) Uani 1 1 d . . .
N2 N 0.50402(19) 0.2509(3) 0.94787(10) 0.0567(6) Uani 1 1 d . . .
C054 C 0.47339(18) 0.1476(2) 0.75372(11) 0.0404(6) Uani 1 1 d . . .
H05A H 0.4053 0.1259 0.7343 0.049 Uiso 1 1 calc R . .
H05B H 0.4850 0.1328 0.7948 0.049 Uiso 1 1 calc R . .
C11 C 0.88002(17) 0.2995(2) 0.98226(10) 0.0407(6) Uani 1 1 d . . .
H11 H 0.9146 0.3688 1.0009 0.049 Uiso 1 1 calc R . .
C5 C 0.57968(17) 0.1106(2) 1.02802(10) 0.0391(5) Uani 1 1 d . . .
H5 H 0.6017 0.0606 1.0027 0.047 Uiso 1 1 calc R . .
O17 O 1.0220(2) 0.0502(2) 0.89623(11) 0.0863(8) Uani 1 1 d . . .
C14 C 1.10934(16) 0.2326(2) 0.91857(10) 0.0364(5) Uani 1 1 d . . .
N8 N 1.16773(19) 0.2765(3) 1.07693(10) 0.0582(7) Uani 1 1 d . . .
C13 C 1.15964(15) 0.3350(2) 0.89864(9) 0.0320(5) Uani 1 1 d . . .
H23A H 0.629(2) 0.277(3) 1.2259(14) 0.097(14) Uiso 1 1 d D . .
H23B H 0.667(3) 0.320(3) 1.2825(7) 0.077(11) Uiso 1 1 d D . .
H24A H 0.799(2) 0.230(3) 0.7673(9) 0.069(10) Uiso 1 1 d D . .
H24B H 0.808(3) 0.217(3) 0.7149(12) 0.083(12) Uiso 1 1 d D . .

loop_
_atom_site_aniso_label
_atom_site_aniso_U_11
_atom_site_aniso_U_22
_atom_site_aniso_U_33
_atom_site_aniso_U_23
_atom_site_aniso_U_13
_atom_site_aniso_U_12
O1 0.0483(9) 0.0474(10) 0.0247(8) 0.0017(7) 0.0121(7) 0.0039(8)
O22 0.0575(11) 0.0460(11) 0.0374(10) 0.0045(9) 0.0232(9) 0.0057(8)
O8 0.0702(12) 0.0422(10) 0.0299(9) 0.0002(7) 0.0227(8) -0.0016(8)
N10 0.0355(10) 0.0386(11) 0.0336(10) -0.0006(8) 0.0141(8) 0.0019(8)
O15 0.0458(10) 0.0601(11) 0.0276(9) 0.0015(8) 0.0091(7) -0.0093(8)
N11 0.0389(10) 0.0361(10) 0.0307(10) -0.0032(8) 0.0122(8) 0.0009(8)
O6 0.0817(14) 0.0676(14) 0.0483(12) 0.0103(10) 0.0356(10) 0.0243(11)
O23 0.0814(14) 0.0462(11) 0.0397(11) -0.0018(9) 0.0105(10) -0.0163(10)
N13 0.0354(10) 0.0338(10) 0.0333(10) -0.0005(8) 0.0115(8) 0.0055(8)
O3 0.0753(13) 0.0613(13) 0.0463(11) -0.0106(9) 0.0191(10) 0.0205(10)
N4 0.0472(11) 0.0417(11) 0.0333(11) -0.0046(9) 0.0116(9) -0.0085(9)
O20 0.1196(19) 0.0681(14) 0.0526(13) -0.0087(11) 0.0407(13) -0.0416(14)
N1 0.0440(11) 0.0452(12) 0.0343(11) 0.0000(9) 0.0126(9) 0.0051(9)
N3 0.0460(11) 0.0395(12) 0.0370(12) -0.0045(9) 0.0095(9) 0.0019(9)
O9 0.128(2) 0.0992(19) 0.0319(11) -0.0140(11) 0.0095(12) -0.0644(17)
O13 0.144(2) 0.0549(13) 0.0513(13) 0.0003(10) 0.0473(14) -0.0249(14)
O5 0.122(2) 0.0846(17) 0.0421(12) 0.0287(12) 0.0166(12) 0.0253(15)
O10 0.0809(14) 0.0577(12) 0.0518(12) -0.0020(9) 0.0281(10) -0.0294(11)
O2 0.1070(18) 0.0771(15) 0.0346(11) 0.0061(10) 0.0082(11) 0.0462(13)
C1 0.0323(11) 0.0361(12) 0.0267(11) -0.0020(9) 0.0081(9) -0.0081(9)
O4 0.0967(17) 0.1066(19) 0.0343(11) 0.0099(12) 0.0283(11) 0.0172(15)
O14 0.0647(13) 0.0568(13) 0.1020(18) 0.0145(12) 0.0112(12) -0.0255(11)
C8 0.0352(11) 0.0348(12) 0.0265(11) -0.0025(9) 0.0094(9) -0.0028(9)
O7 0.127(2) 0.0477(13) 0.0731(16) 0.0071(11) 0.0425(15) 0.0297(13)
C7 0.0358(11) 0.0350(12) 0.0281(12) 0.0017(9) 0.0120(9) 0.0051(9)
C10 0.0404(13) 0.0532(15) 0.0240(11) -0.0032(10) 0.0066(10) -0.0048(11)
O11 0.128(2) 0.113(2) 0.0313(11) -0.0048(12) 0.0269(13) -0.0420(17)
C21 0.0409(12) 0.0360(12) 0.0269(11) 0.0009(9) 0.0111(9) 0.0048(10)
N7 0.0440(12) 0.0465(13) 0.0505(14) -0.0026(10) 0.0094(10) -0.0063(10)
O18 0.0971(17) 0.1027(19) 0.0578(14) 0.0310(13) 0.0409(13) 0.0027(15)
O12 0.1104(19) 0.115(2) 0.0406(12) -0.0311(13) 0.0083(12) -0.0507(17)
C2 0.0340(11) 0.0346(12) 0.0310(12) -0.0019(9) 0.0089(9) -0.0043(9)
N12 0.0601(13) 0.0464(12) 0.0397(12) 0.0115(9) 0.0247(10) 0.0081(10)
C12 0.0382(12) 0.0337(12) 0.0390(13) -0.0003(10) 0.0181(10) -0.0024(10)
C3 0.0396(12) 0.0378(13) 0.0339(13) 0.0053(10) 0.0067(10) -0.0035(10)
C18 0.0402(12) 0.0383(13) 0.0339(13) -0.0006(10) 0.0119(10) 0.0004(10)
C15 0.0412(13) 0.0461(14) 0.0437(14) 0.0115(12) 0.0171(11) 0.0059(11)
C9 0.0409(12) 0.0436(13) 0.0288(12) 0.0031(10) 0.0131(10) -0.0027(10)
C16 0.0485(14) 0.0527(15) 0.0302(13) 0.0085(11) 0.0141(11) 0.0095(12)
C20 0.0400(12) 0.0460(14) 0.0301(12) 0.0041(10) 0.0125(10) 0.0100(11)
C17 0.0451(13) 0.0494(15) 0.0321(13) -0.0026(11) 0.0085(10) 0.0043(11)
C042 0.0468(13) 0.0322(12) 0.0406(13) 0.0006(10) 0.0201(11) 0.0045(10)
O21 0.1100(19) 0.0869(17) 0.0624(15) -0.0266(13) 0.0264(13) -0.0547(15)
N5 0.0677(15) 0.0791(18) 0.0293(12) -0.0114(12) 0.0105(11) -0.0163(14)
C19 0.0389(12) 0.0429(13) 0.0286(12) 0.0033(10) 0.0116(9) 0.0089(10)
C6 0.0343(11) 0.0396(12) 0.0277(11) 0.0003(9) 0.0098(9) -0.0026(10)
C22 0.0483(14) 0.0340(12) 0.0393(13) -0.0003(10) 0.0164(11) 0.0007(10)
C4 0.0431(13) 0.0517(15) 0.0261(12) 0.0061(10) 0.0080(10) -0.0065(11)
N9 0.0556(13) 0.0475(13) 0.0435(13) -0.0060(10) 0.0159(10) -0.0091(10)
N6 0.0579(13) 0.0368(11) 0.0569(15) 0.0004(11) 0.0302(11) -0.0017(10)
O16 0.1101(19) 0.0895(18) 0.0464(13) -0.0154(12) 0.0157(12) -0.0477(15)
O19 0.1118(19) 0.0965(19) 0.0322(11) -0.0011(12) 0.0166(12) 0.0089(15)
N2 0.0676(15) 0.0731(17) 0.0295(12) 0.0104(12) 0.0143(11) 0.0008(13)
C054 0.0425(13) 0.0363(13) 0.0472(14) -0.0051(11) 0.0203(11) -0.0001(10)
C11 0.0360(12) 0.0460(14) 0.0399(13) -0.0081(11) 0.0105(10) -0.0063(10)
C5 0.0391(12) 0.0510(14) 0.0288(12) -0.0035(11) 0.0121(10) -0.0032(11)
O17 0.1010(19) 0.0602(14) 0.0811(17) 0.0114(12) -0.0004(14) -0.0373(13)
C14 0.0332(11) 0.0382(12) 0.0373(13) 0.0000(10) 0.0093(10) 0.0023(10)
N8 0.0685(16) 0.0720(17) 0.0384(13) 0.0158(13) 0.0224(12) 0.0193(14)
C13 0.0283(10) 0.0390(12) 0.0290(12) 0.0033(9) 0.0089(9) 0.0042(9)

loop_
_atom_type_symbol
_atom_type_description
_atom_type_scat_dispersion_real
_atom_type_scat_dispersion_imag
_atom_type_scat_source
C C 0.0033 0.0016 'International Tables Vol C Tables 4.2.6.8 and 6.1.1.4'
H H 0.0000 0.0000 'International Tables Vol C Tables 4.2.6.8 and 6.1.1.4'
N N 0.0061 0.0033 'International Tables Vol C Tables 4.2.6.8 and 6.1.1.4'
O O 0.0106 0.0060 'International Tables Vol C Tables 4.2.6.8 and 6.1.1.4'

loop_
_geom_angle_atom_site_label_1
_geom_angle_atom_site_label_2
_geom_angle_atom_site_label_3
_geom_angle
_geom_angle_site_symmetry_1
_geom_angle_site_symmetry_3
_geom_angle_publ_flag
H24A O22 H24B 102(3) . . ?
C20 N10 H10A 109.5 . . ?
C20 N10 H10B 109.5 . . ?
H10A N10 H10B 109.5 . . ?
C20 N10 H10C 109.5 . . ?
H10A N10 H10C 109.5 . . ?
H10B N10 H10C 109.5 . . ?
C042 N11 H11A 109.5 . . ?
C042 N11 H11B 109.5 . . ?
H11A N11 H11B 109.5 . . ?
C042 N11 H11C 109.5 . . ?
H11A N11 H11C 109.5 . . ?
H11B N11 H11C 109.5 . . ?
H23A O23 H23B 110(4) . . ?
C054 N13 C21 113.69(18) . . ?
C054 N13 C19 112.44(18) . . ?
C21 N13 C19 114.23(18) . . ?
O9 N4 O10 122.0(2) . . ?
O9 N4 C8 119.5(2) . . ?
O10 N4 C8 118.5(2) . . ?
O2 N1 O3 122.5(2) . . ?
O2 N1 C6 119.7(2) . . ?
O3 N1 C6 117.8(2) . . ?
O7 N3 O6 121.9(2) . . ?
O7 N3 C2 118.4(2) . . ?
O6 N3 C2 119.7(2) . . ?
O1 C1 C6 124.3(2) . . ?
O1 C1 C2 123.5(2) . . ?
C6 C1 C2 112.26(19) . . ?
C9 C8 C7 123.6(2) . . ?
C9 C8 N4 115.8(2) . . ?
C7 C8 N4 120.64(19) . . ?
O8 C7 C8 123.4(2) . . ?
O8 C7 C12 124.7(2) . . ?
C8 C7 C12 111.82(19) . . ?
C11 C10 C9 121.1(2) . . ?
C11 C10 N5 119.3(2) . . ?
C9 C10 N5 119.4(2) . . ?
N13 C21 C22 111.03(18) . . ?
N13 C21 H21A 109.4 . . ?
C22 C21 H21A 109.4 . . ?
N13 C21 H21B 109.4 . . ?
C22 C21 H21B 109.4 . . ?
H21A C21 H21B 108.0 . . ?
O16 N7 O17 121.5(2) . . ?
O16 N7 C14 120.3(2) . . ?
O17 N7 C14 118.2(2) . . ?
C3 C2 C1 124.4(2) . . ?
C3 C2 N3 115.6(2) . . ?
C1 C2 N3 120.0(2) . . ?
C22 N12 H12A 109.5 . . ?
C22 N12 H12B 109.5 . . ?
H12A N12 H12B 109.5 . . ?
C22 N12 H12C 109.5 . . ?
H12A N12 H12C 109.5 . . ?
H12B N12 H12C 109.5 . . ?
C11 C12 C7 124.3(2) . . ?
C11 C12 N6 115.8(2) . . ?
C7 C12 N6 119.9(2) . . ?
C2 C3 C4 118.6(2) . . ?
C2 C3 H3 120.7 . . ?
C4 C3 H3 120.7 . . ?
C17 C18 C13 124.2(2) . . ?
C17 C18 N9 115.3(2) . . ?
C13 C18 N9 120.4(2) . . ?
C14 C15 C16 120.0(2) . . ?
C14 C15 H15 120.0 . . ?
C16 C15 H15 120.0 . . ?
C8 C9 C10 119.7(2) . . ?
C8 C9 H9 120.1 . . ?
C10 C9 H9 120.1 . . ?
C15 C16 C17 120.9(2) . . ?
C15 C16 N8 119.5(2) . . ?
C17 C16 N8 119.6(2) . . ?
N10 C20 C19 108.89(18) . . ?
N10 C20 H20A 109.9 . . ?
C19 C20 H20A 109.9 . . ?
N10 C20 H20B 109.9 . . ?
C19 C20 H20B 109.9 . . ?
H20A C20 H20B 108.3 . . ?
C18 C17 C16 119.5(2) . . ?
C18 C17 H17 120.2 . . ?
C16 C17 H17 120.2 . . ?
N11 C042 C054 110.64(19) . . ?
N11 C042 H04A 109.5 . . ?
C054 C042 H04A 109.5 . . ?
N11 C042 H04B 109.5 . . ?
C054 C042 H04B 109.5 . . ?
H04A C042 H04B 108.1 . . ?
O11 N5 O12 123.5(2) . . ?
O11 N5 C10 118.3(2) . . ?
O12 N5 C10 118.2(3) . . ?
N13 C19 C20 115.18(18) . . ?
N13 C19 H19A 108.5 . . ?
C20 C19 H19A 108.5 . . ?
N13 C19 H19B 108.5 . . ?
C20 C19 H19B 108.5 . . ?
H19A C19 H19B 107.5 . . ?
C5 C6 C1 123.5(2) . . ?
C5 C6 N1 116.0(2) . . ?
C1 C6 N1 120.5(2) . . ?
N12 C22 C21 109.84(19) . . ?
N12 C22 H22A 109.7 . . ?
C21 C22 H22A 109.7 . . ?
N12 C22 H22B 109.7 . . ?
C21 C22 H22B 109.7 . . ?
H22A C22 H22B 108.2 . . ?
C3 C4 C5 121.6(2) . . ?
C3 C4 N2 119.1(2) . . ?
C5 C4 N2 119.3(2) . . ?
O21 N9 O20 121.7(2) . . ?
O21 N9 C18 117.8(2) . . ?
O20 N9 C18 120.5(2) . . ?
O14 N6 O13 122.6(2) . . ?
O14 N6 C12 119.1(2) . . ?
O13 N6 C12 118.3(2) . . ?
O4 N2 O5 123.4(2) . . ?
O4 N2 C4 118.7(3) . . ?
O5 N2 C4 117.9(3) . . ?
N13 C054 C042 111.14(19) . . ?
N13 C054 H05A 109.4 . . ?
C042 C054 H05A 109.4 . . ?
N13 C054 H05B 109.4 . . ?
C042 C054 H05B 109.4 . . ?
H05A C054 H05B 108.0 . . ?
C12 C11 C10 118.9(2) . . ?
C12 C11 H11 120.6 . . ?
C10 C11 H11 120.6 . . ?
C6 C5 C4 119.4(2) . . ?
C6 C5 H5 120.3 . . ?
C4 C5 H5 120.3 . . ?
C15 C14 N7 116.4(2) . . ?
C15 C14 C13 123.6(2) . . ?
N7 C14 C13 120.0(2) . . ?
O19 N8 O18 123.7(3) . . ?
O19 N8 C16 118.5(3) . . ?
O18 N8 C16 117.8(3) . . ?
O15 C13 C18 124.7(2) . . ?
O15 C13 C14 123.6(2) . . ?
C18 C13 C14 111.72(19) . . ?

loop_
_geom_bond_atom_site_label_1
_geom_bond_atom_site_label_2
_geom_bond_distance
_geom_bond_site_symmetry_2
_geom_bond_publ_flag
O1 C1 1.267(3) . ?
O22 H24A 0.847(10) . ?
O22 H24B 0.846(10) . ?
O8 C7 1.256(3) . ?
N10 C20 1.491(3) . ?
N10 H10A 0.8900 . ?
N10 H10B 0.8900 . ?
N10 H10C 0.8900 . ?
O15 C13 1.250(3) . ?
N11 C042 1.491(3) . ?
N11 H11A 0.8900 . ?
N11 H11B 0.8900 . ?
N11 H11C 0.8900 . ?
O6 N3 1.223(3) . ?
O23 H23A 0.853(10) . ?
O23 H23B 0.849(10) . ?
N13 C054 1.454(3) . ?
N13 C21 1.467(3) . ?
N13 C19 1.471(3) . ?
O3 N1 1.219(3) . ?
N4 O9 1.211(3) . ?
N4 O10 1.219(3) . ?
N4 C8 1.454(3) . ?
O20 N9 1.215(3) . ?
N1 O2 1.217(3) . ?
N1 C6 1.457(3) . ?
N3 O7 1.218(3) . ?
N3 C2 1.455(3) . ?
O13 N6 1.234(3) . ?
O5 N2 1.224(3) . ?
C1 C6 1.438(3) . ?
C1 C2 1.447(3) . ?
O4 N2 1.224(3) . ?
O14 N6 1.214(3) . ?
C8 C9 1.371(3) . ?
C8 C7 1.445(3) . ?
C7 C12 1.447(3) . ?
C10 C11 1.378(4) . ?
C10 C9 1.378(3) . ?
C10 N5 1.448(3) . ?
O11 N5 1.217(3) . ?
C21 C22 1.513(3) . ?
C21 H21A 0.9700 . ?
C21 H21B 0.9700 . ?
N7 O16 1.216(3) . ?
N7 O17 1.221(3) . ?
N7 C14 1.444(3) . ?
O18 N8 1.226(4) . ?
O12 N5 1.224(3) . ?
C2 C3 1.369(3) . ?
N12 C22 1.487(3) . ?
N12 H12A 0.8900 . ?
N12 H12B 0.8900 . ?
N12 H12C 0.8900 . ?
C12 C11 1.373(3) . ?
C12 N6 1.454(3) . ?
C3 C4 1.374(4) . ?
C3 H3 0.9300 . ?
C18 C17 1.370(3) . ?
C18 C13 1.447(3) . ?
C18 N9 1.458(3) . ?
C15 C14 1.371(3) . ?
C15 C16 1.373(4) . ?
C15 H15 0.9300 . ?
C9 H9 0.9300 . ?
C16 C17 1.382(4) . ?
C16 N8 1.454(3) . ?
C20 C19 1.518(3) . ?
C20 H20A 0.9700 . ?
C20 H20B 0.9700 . ?
C17 H17 0.9300 . ?
C042 C054 1.511(3) . ?
C042 H04A 0.9700 . ?
C042 H04B 0.9700 . ?
O21 N9 1.211(3) . ?
C19 H19A 0.9700 . ?
C19 H19B 0.9700 . ?
C6 C5 1.375(3) . ?
C22 H22A 0.9700 . ?
C22 H22B 0.9700 . ?
C4 C5 1.379(4) . ?
C4 N2 1.449(3) . ?
O19 N8 1.226(3) . ?
C054 H05A 0.9700 . ?
C054 H05B 0.9700 . ?
C11 H11 0.9300 . ?
C5 H5 0.9300 . ?
C14 C13 1.460(3) . ?

loop_
_geom_torsion_atom_site_label_1
_geom_torsion_atom_site_label_2
_geom_torsion_atom_site_label_3
_geom_torsion_atom_site_label_4
_geom_torsion
_geom_torsion_site_symmetry_1
_geom_torsion_site_symmetry_2
_geom_torsion_site_symmetry_3
_geom_torsion_site_symmetry_4
_geom_torsion_publ_flag
O9 N4 C8 C9 175.8(3) . . . . ?
O10 N4 C8 C9 -4.7(3) . . . . ?
O9 N4 C8 C7 -2.8(4) . . . . ?
O10 N4 C8 C7 176.7(2) . . . . ?
C9 C8 C7 O8 169.0(2) . . . . ?
N4 C8 C7 O8 -12.4(3) . . . . ?
C9 C8 C7 C12 -8.5(3) . . . . ?
N4 C8 C7 C12 170.09(19) . . . . ?
C054 N13 C21 C22 157.49(19) . . . . ?
C19 N13 C21 C22 -71.6(2) . . . . ?
O1 C1 C2 C3 176.1(2) . . . . ?
C6 C1 C2 C3 -3.3(3) . . . . ?
O1 C1 C2 N3 -3.5(3) . . . . ?
C6 C1 C2 N3 177.22(19) . . . . ?
O7 N3 C2 C3 -19.1(3) . . . . ?
O6 N3 C2 C3 159.5(2) . . . . ?
O7 N3 C2 C1 160.5(2) . . . . ?
O6 N3 C2 C1 -20.9(3) . . . . ?
O8 C7 C12 C11 -169.2(2) . . . . ?
C8 C7 C12 C11 8.2(3) . . . . ?
O8 C7 C12 N6 9.3(3) . . . . ?
C8 C7 C12 N6 -173.2(2) . . . . ?
C1 C2 C3 C4 4.2(3) . . . . ?
N3 C2 C3 C4 -176.3(2) . . . . ?
C7 C8 C9 C10 4.0(4) . . . . ?
N4 C8 C9 C10 -174.7(2) . . . . ?
C11 C10 C9 C8 1.9(4) . . . . ?
N5 C10 C9 C8 177.8(2) . . . . ?
C14 C15 C16 C17 -1.8(4) . . . . ?
C14 C15 C16 N8 178.9(2) . . . . ?
C13 C18 C17 C16 2.2(4) . . . . ?
N9 C18 C17 C16 179.6(2) . . . . ?
C15 C16 C17 C18 0.8(4) . . . . ?
N8 C16 C17 C18 -180.0(2) . . . . ?
C11 C10 N5 O11 173.3(3) . . . . ?
C9 C10 N5 O11 -2.6(4) . . . . ?
C11 C10 N5 O12 -4.7(4) . . . . ?
C9 C10 N5 O12 179.3(3) . . . . ?
C054 N13 C19 C20 64.8(3) . . . . ?
C21 N13 C19 C20 -66.7(3) . . . . ?
N10 C20 C19 N13 -178.66(19) . . . . ?
O1 C1 C6 C5 -179.6(2) . . . . ?
C2 C1 C6 C5 -0.3(3) . . . . ?
O1 C1 C6 N1 -0.3(3) . . . . ?
C2 C1 C6 N1 179.01(19) . . . . ?
O2 N1 C6 C5 163.9(2) . . . . ?
O3 N1 C6 C5 -13.6(3) . . . . ?
O2 N1 C6 C1 -15.4(3) . . . . ?
O3 N1 C6 C1 167.1(2) . . . . ?
N13 C21 C22 N12 -53.8(2) . . . . ?
C2 C3 C4 C5 -1.5(4) . . . . ?
C2 C3 C4 N2 179.7(2) . . . . ?
C17 C18 N9 O21 -4.0(4) . . . . ?
C13 C18 N9 O21 173.4(2) . . . . ?
C17 C18 N9 O20 175.9(3) . . . . ?
C13 C18 N9 O20 -6.7(4) . . . . ?
C11 C12 N6 O14 19.8(3) . . . . ?
C7 C12 N6 O14 -158.9(2) . . . . ?
C11 C12 N6 O13 -157.1(2) . . . . ?
C7 C12 N6 O13 24.3(3) . . . . ?
C3 C4 N2 O4 -179.7(3) . . . . ?
C5 C4 N2 O4 1.4(4) . . . . ?
C3 C4 N2 O5 0.6(4) . . . . ?
C5 C4 N2 O5 -178.2(3) . . . . ?
C21 N13 C054 C042 -77.2(3) . . . . ?
C19 N13 C054 C042 151.0(2) . . . . ?
N11 C042 C054 N13 -179.24(19) . . . . ?
C7 C12 C11 C10 -3.4(4) . . . . ?
N6 C12 C11 C10 178.0(2) . . . . ?
C9 C10 C11 C12 -2.2(4) . . . . ?
N5 C10 C11 C12 -178.1(2) . . . . ?
C1 C6 C5 C4 2.7(3) . . . . ?
N1 C6 C5 C4 -176.6(2) . . . . ?
C3 C4 C5 C6 -1.9(4) . . . . ?
N2 C4 C5 C6 177.0(2) . . . . ?
C16 C15 C14 N7 -179.7(2) . . . . ?
C16 C15 C14 C13 0.0(4) . . . . ?
O16 N7 C14 C15 166.7(3) . . . . ?
O17 N7 C14 C15 -10.4(3) . . . . ?
O16 N7 C14 C13 -13.0(4) . . . . ?
O17 N7 C14 C13 169.9(2) . . . . ?
C15 C16 N8 O19 177.6(3) . . . . ?
C17 C16 N8 O19 -1.7(4) . . . . ?
C15 C16 N8 O18 -1.4(4) . . . . ?
C17 C16 N8 O18 179.3(3) . . . . ?
C17 C18 C13 O15 176.5(2) . . . . ?
N9 C18 C13 O15 -0.8(3) . . . . ?
C17 C18 C13 C14 -3.7(3) . . . . ?
N9 C18 C13 C14 179.0(2) . . . . ?
C15 C14 C13 O15 -177.6(2) . . . . ?
N7 C14 C13 O15 2.0(3) . . . . ?
C15 C14 C13 C18 2.6(3) . . . . ?
N7 C14 C13 C18 -177.8(2) . . . . ?
